data_4501423
loop_
_publ_author_name
'Chen, Kai'
'Feng, Xing'
'Liang, Li-Li'
'Zhang, Yun-Qian'
'Zhu, Qian-Jiang'
'Xue, Sai-Feng'
'Tao, Zhu'

_publ_section_title
;
 Coordination and Supramolecular Self-Assemblies of Alkali and Alkaline
 Earth Metal Ions to Cucurbit[5]uril in the Presence of Nitrophenol
;
_journal_issue 12
_journal_name_full 'Crystal Growth &amp; Design'
_journal_page_first 5712
_journal_paper_doi 10.1021/cg201272e
_journal_volume 11
_journal_year 2011
_chemical_formula_moiety 'C30 H38 Ca N20 O14, 3(C6 H5 N O3), 2Cl, 7(H2 O)'
_chemical_formula_sum 'C48 H67 Ca Cl2 N23 O30'
_chemical_formula_weight 1557.23
_chemical_name_systematic
;
 ?
;
_space_group_IT_number 14
_symmetry_cell_setting monoclinic
_symmetry_space_group_name_Hall '-P 2ybc'
_symmetry_space_group_name_H-M 'P 1 21/c 1'
_atom_sites_solution_hydrogens geom
_atom_sites_solution_primary direct
_atom_sites_solution_secondary difmap
_audit_creation_method SHELXL-97
_cell_angle_alpha 90.00
_cell_angle_beta 96.364(3)
_cell_angle_gamma 90.00
_cell_formula_units_Z 4
_cell_length_a 10.7590(10)
_cell_length_b 27.934(3)
_cell_length_c 21.294(2)
_cell_measurement_temperature 223(2)
_cell_volume 6360.3(11)
_computing_structure_refinement 'SHELXL-97 (Sheldrick, 1997)'
_diffrn_ambient_temperature 223(2)
_diffrn_measured_fraction_theta_full 0.984
_diffrn_measured_fraction_theta_max 0.984
_diffrn_measurement_device_type 'Bruker CCD Area Detector'
_diffrn_measurement_method '\f and \w scan'
_diffrn_radiation_monochromator graphite
_diffrn_radiation_source 'fine-focus sealed tube'
_diffrn_radiation_type MoK\a
_diffrn_radiation_wavelength 0.71073
_diffrn_reflns_av_R_equivalents 0.0413
_diffrn_reflns_av_sigmaI/netI 0.0352
_diffrn_reflns_limit_h_max 12
_diffrn_reflns_limit_h_min -13
_diffrn_reflns_limit_k_max 33
_diffrn_reflns_limit_k_min -30
_diffrn_reflns_limit_l_max 26
_diffrn_reflns_limit_l_min -26
_diffrn_reflns_number 56980
_diffrn_reflns_theta_full 26.00
_diffrn_reflns_theta_max 26.00
_diffrn_reflns_theta_min 1.21
_exptl_absorpt_coefficient_mu 0.293
_exptl_absorpt_correction_T_max 0.9356
_exptl_absorpt_correction_T_min 0.9223
_exptl_absorpt_correction_type multi-scan
_exptl_absorpt_process_details 'SADABS (Bruker, 2008)'
_exptl_crystal_colour colorless
_exptl_crystal_density_diffrn 1.626
_exptl_crystal_density_method 'not measured'
_exptl_crystal_description block
_exptl_crystal_F_000 3240
_exptl_crystal_size_max 0.28
_exptl_crystal_size_mid 0.25
_exptl_crystal_size_min 0.23
_platon_squeeze_details
;
;
_refine_diff_density_max 1.721
_refine_diff_density_min -1.078
_refine_diff_density_rms 0.122
_refine_ls_extinction_method none
_refine_ls_goodness_of_fit_ref 1.067
_refine_ls_hydrogen_treatment constr
_refine_ls_matrix_type full
_refine_ls_number_parameters 884
_refine_ls_number_reflns 12309
_refine_ls_number_restraints 0
_refine_ls_restrained_S_all 1.067
_refine_ls_R_factor_all 0.1307
_refine_ls_R_factor_gt 0.1176
_refine_ls_shift/su_max 0.002
_refine_ls_shift/su_mean 0.001
_refine_ls_structure_factor_coef Fsqd
_refine_ls_weighting_details 'calc w=1/[\s^2^(Fo^2^)+(0.1161P)^2^+55.4907P] where P=(Fo^2^+2Fc^2^)/3'
_refine_ls_weighting_scheme calc
_refine_ls_wR_factor_gt 0.3066
_refine_ls_wR_factor_ref 0.3134
_reflns_number_gt 10061
_reflns_number_total 12309
_reflns_threshold_expression >2sigma(I)
_cod_data_source_file cg201272e_si_002.cif
_cod_data_source_block complex05
_cod_original_cell_volume 6360.2(10)
_cod_original_sg_symbol_H-M 'P 21/c'
_cod_database_code 4501423

loop_
_symmetry_equiv_pos_as_xyz
'x, y, z'
'-x, y+1/2, -z+1/2'
'-x, -y, -z'
'x, -y-1/2, z-1/2'

loop_
_atom_site_label
_atom_site_type_symbol
_atom_site_fract_x
_atom_site_fract_y
_atom_site_fract_z
_atom_site_U_iso_or_equiv
_atom_site_adp_type
_atom_site_occupancy
_atom_site_symmetry_multiplicity
_atom_site_calc_flag
_atom_site_refinement_flags
_atom_site_disorder_assembly
_atom_site_disorder_group
O1W O 0.2673(4) 0.39353(16) 0.2402(2) 0.0319(10) Uani 1 1 d . . .
O2W O 0.1622(4) 0.29785(17) 0.2565(2) 0.0348(10) Uani 1 1 d . . .
O3W O 0.4778(4) 0.30198(17) 0.4042(2) 0.0358(10) Uani 1 1 d . . .
O4W O 1.3747(4) 0.3966(2) 0.4129(2) 0.0444(12) Uani 1 1 d . . .
Ca1 Ca 0.32281(11) 0.33548(5) 0.32816(6) 0.0284(3) Uani 1 1 d . . .
Cl1 Cl 1.1136(4) 0.42484(11) 0.63002(13) 0.1118(14) Uani 1 1 d . . .
Cl2 Cl 1.3260(4) 0.48345(15) 0.31490(17) 0.0521(13) Uani 0.530(7) 1 d P A 1
Cl3 Cl 1.1761(9) 0.56621(17) 0.3192(4) 0.119(4) Uani 0.470(7) 1 d P A 2
C1 C 0.5893(5) 0.4010(2) 0.2773(3) 0.0262(12) Uani 1 1 d . . .
C2 C 0.7526(5) 0.4493(2) 0.2469(3) 0.0242(12) Uani 1 1 d . . .
H2 H 0.7402 0.4841 0.2393 0.029 Uiso 1 1 calc R . .
C3 C 0.6960(5) 0.4184(2) 0.1898(3) 0.0261(12) Uani 1 1 d . . .
H3 H 0.6680 0.4386 0.1527 0.031 Uiso 1 1 calc R . .
C4 C 0.9094(5) 0.4000(2) 0.2140(3) 0.0244(12) Uani 1 1 d . . .
C5 C 0.5109(5) 0.3603(2) 0.1783(3) 0.0260(12) Uani 1 1 d . . .
H5A H 0.4990 0.3701 0.1338 0.031 Uiso 1 1 calc R . .
H5B H 0.4291 0.3612 0.1944 0.031 Uiso 1 1 calc R . .
C6 C 0.7996(5) 0.3549(2) 0.1251(3) 0.0285(13) Uani 1 1 d . . .
H6A H 0.8838 0.3537 0.1117 0.034 Uiso 1 1 calc R . .
H6B H 0.7431 0.3674 0.0897 0.034 Uiso 1 1 calc R . .
C7 C 0.5217(5) 0.2790(2) 0.2244(3) 0.0260(12) Uani 1 1 d . . .
C8 C 0.6318(5) 0.2898(2) 0.1362(3) 0.0281(13) Uani 1 1 d . . .
H8 H 0.5889 0.2923 0.0927 0.034 Uiso 1 1 calc R . .
C9 C 0.6459(5) 0.2365(2) 0.1577(3) 0.0285(13) Uani 1 1 d . . .
H9 H 0.6077 0.2143 0.1248 0.034 Uiso 1 1 calc R . .
C10 C 0.8459(5) 0.2705(2) 0.1551(3) 0.0279(13) Uani 1 1 d . . .
C11 C 0.5601(6) 0.1931(2) 0.2495(3) 0.0314(14) Uani 1 1 d . . .
H11A H 0.4809 0.1958 0.2680 0.038 Uiso 1 1 calc R . .
H11B H 0.5533 0.1657 0.2206 0.038 Uiso 1 1 calc R . .
C12 C 0.8421(6) 0.1862(2) 0.1876(3) 0.0294(13) Uani 1 1 d . . .
H12A H 0.9237 0.1852 0.1711 0.035 Uiso 1 1 calc R . .
H12B H 0.7919 0.1597 0.1683 0.035 Uiso 1 1 calc R . .
C13 C 0.6469(6) 0.1942(2) 0.3613(3) 0.0331(14) Uani 1 1 d . . .
C14 C 0.7724(6) 0.1561(2) 0.2923(3) 0.0300(13) Uani 1 1 d . . .
H14 H 0.7515 0.1234 0.2767 0.036 Uiso 1 1 calc R . .
C15 C 0.8412(6) 0.1552(2) 0.3596(3) 0.0298(13) Uani 1 1 d . . .
H15 H 0.8582 0.1220 0.3743 0.036 Uiso 1 1 calc R . .
C16 C 0.9703(5) 0.1908(2) 0.2913(3) 0.0261(12) Uani 1 1 d . . .
C17 C 0.7775(6) 0.1856(2) 0.4643(3) 0.0318(14) Uani 1 1 d . . .
H17A H 0.8228 0.1578 0.4830 0.038 Uiso 1 1 calc R . .
H17B H 0.6967 0.1872 0.4814 0.038 Uiso 1 1 calc R . .
C18 C 1.0616(6) 0.1867(3) 0.4022(3) 0.0329(14) Uani 1 1 d . . .
H18A H 1.0647 0.1585 0.4297 0.039 Uiso 1 1 calc R . .
H18B H 1.1398 0.1878 0.3826 0.039 Uiso 1 1 calc R . .
C19 C 0.7921(6) 0.2693(3) 0.5001(3) 0.0329(15) Uani 1 1 d . . .
C20 C 0.9855(6) 0.2317(2) 0.4956(3) 0.0306(14) Uani 1 1 d . . .
H20 H 1.0175 0.2081 0.5282 0.037 Uiso 1 1 calc R . .
C21 C 1.0084(5) 0.2829(2) 0.5194(3) 0.0268(13) Uani 1 1 d . . .
H21 H 1.0527 0.2831 0.5627 0.032 Uiso 1 1 calc R . .
C22 C 1.1174(5) 0.2711(2) 0.4309(3) 0.0263(13) Uani 1 1 d . . .
C23 C 0.8536(6) 0.3514(2) 0.5347(3) 0.0321(14) Uani 1 1 d . . .
H23A H 0.9151 0.3623 0.5691 0.039 Uiso 1 1 calc R . .
H23B H 0.7713 0.3518 0.5504 0.039 Uiso 1 1 calc R . .
C24 C 1.1374(5) 0.3510(2) 0.4799(3) 0.0261(12) Uani 1 1 d . . .
H24A H 1.2197 0.3511 0.4642 0.031 Uiso 1 1 calc R . .
H24B H 1.1493 0.3601 0.5247 0.031 Uiso 1 1 calc R . .
C25 C 0.7436(5) 0.3985(2) 0.4474(3) 0.0293(13) Uani 1 1 d . . .
C26 C 0.9594(5) 0.4133(2) 0.4711(3) 0.0287(13) Uani 1 1 d . . .
H26 H 0.9918 0.4324 0.5085 0.034 Uiso 1 1 calc R . .
C27 C 0.9078(5) 0.4453(2) 0.4150(3) 0.0278(13) Uani 1 1 d . . .
H27 H 0.9229 0.4796 0.4247 0.033 Uiso 1 1 calc R . .
C28 C 1.0652(5) 0.3966(2) 0.3834(3) 0.0254(12) Uani 1 1 d . . .
C29 C 0.6861(5) 0.4547(2) 0.3596(3) 0.0261(12) Uani 1 1 d . . .
H29A H 0.7069 0.4886 0.3551 0.031 Uiso 1 1 calc R . .
H29B H 0.6022 0.4531 0.3733 0.031 Uiso 1 1 calc R . .
C30 C 0.9744(5) 0.4551(2) 0.3035(3) 0.0264(12) Uani 1 1 d . . .
H30A H 0.9547 0.4888 0.3101 0.032 Uiso 1 1 calc R . .
H30B H 1.0582 0.4536 0.2897 0.032 Uiso 1 1 calc R . .
N1 N 0.6836(4) 0.43159(19) 0.2978(2) 0.0273(11) Uani 1 1 d . . .
N2 N 0.5923(4) 0.39413(19) 0.2131(2) 0.0269(11) Uani 1 1 d . . .
N3 N 0.8849(4) 0.43575(18) 0.2540(2) 0.0242(10) Uani 1 1 d . . .
N4 N 0.8005(4) 0.3874(2) 0.1774(2) 0.0277(11) Uani 1 1 d . . .
N5 N 0.5575(5) 0.3117(2) 0.1821(2) 0.0292(11) Uani 1 1 d . . .
N6 N 0.5789(5) 0.2366(2) 0.2133(2) 0.0307(11) Uani 1 1 d . . .
N7 N 0.7610(5) 0.3066(2) 0.1392(2) 0.0310(12) Uani 1 1 d . . .
N8 N 0.7814(5) 0.2306(2) 0.1687(2) 0.0301(11) Uani 1 1 d . . .
N9 N 0.6595(5) 0.1840(2) 0.2996(2) 0.0327(12) Uani 1 1 d . . .
N10 N 0.7556(5) 0.1790(2) 0.3969(3) 0.0353(13) Uani 1 1 d . . .
N11 N 0.8606(5) 0.1791(2) 0.2553(2) 0.0301(11) Uani 1 1 d . . .
N12 N 0.9586(5) 0.1815(2) 0.3532(3) 0.0335(12) Uani 1 1 d . . .
N13 N 0.8488(5) 0.2290(2) 0.4828(3) 0.0350(13) Uani 1 1 d . . .
N14 N 0.8832(5) 0.3024(2) 0.5186(2) 0.0333(12) Uani 1 1 d . . .
N15 N 1.0542(5) 0.22870(19) 0.4404(2) 0.0296(11) Uani 1 1 d . . .
N16 N 1.0857(5) 0.30316(19) 0.4744(2) 0.0283(11) Uani 1 1 d . . .
N17 N 0.8522(5) 0.3847(2) 0.4828(3) 0.0375(13) Uani 1 1 d . . .
N18 N 0.7732(4) 0.43421(18) 0.4078(2) 0.0247(10) Uani 1 1 d . . .
N19 N 1.0584(5) 0.3864(2) 0.4452(2) 0.0279(11) Uani 1 1 d . . .
N20 N 0.9753(4) 0.42973(19) 0.3632(2) 0.0267(11) Uani 1 1 d . . .
O1 O 0.5140(4) 0.38331(17) 0.3091(2) 0.0325(10) Uani 1 1 d . . .
O2 O 0.4502(4) 0.28586(17) 0.2638(2) 0.0316(10) Uani 1 1 d . . .
O3 O 0.5573(4) 0.21179(17) 0.3818(2) 0.0347(10) Uani 1 1 d . . .
O4 O 0.6795(4) 0.27513(19) 0.5019(2) 0.0411(12) Uani 1 1 d . . .
O5 O 0.6385(4) 0.38316(17) 0.4519(2) 0.0354(10) Uani 1 1 d . . .
O6 O 1.0122(4) 0.38110(16) 0.20990(19) 0.0298(9) Uani 1 1 d . . .
O7 O 0.9601(4) 0.27397(17) 0.1554(2) 0.0339(10) Uani 1 1 d . . .
O8 O 1.0644(4) 0.20796(17) 0.2713(2) 0.0331(10) Uani 1 1 d . . .
O9 O 1.1893(4) 0.27712(16) 0.39088(19) 0.0320(10) Uani 1 1 d . . .
O10 O 1.1373(4) 0.37871(17) 0.34906(19) 0.0311(10) Uani 1 1 d . . .
C31 C 1.4954(7) 0.5379(3) 0.1991(3) 0.050(2) Uani 1 1 d . . .
C32 C 1.4323(8) 0.5067(3) 0.1558(4) 0.056(2) Uani 1 1 d . . .
H32 H 1.4051 0.4769 0.1697 0.067 Uiso 1 1 calc R . .
C33 C 1.4091(8) 0.5187(3) 0.0933(4) 0.053(2) Uani 1 1 d . . .
H33 H 1.3669 0.4972 0.0643 0.063 Uiso 1 1 calc R . .
C34 C 1.4488(6) 0.5627(2) 0.0732(3) 0.0362(15) Uani 1 1 d . . .
C35 C 1.5074(8) 0.5946(3) 0.1153(4) 0.051(2) Uani 1 1 d . . .
H35 H 1.5317 0.6249 0.1018 0.062 Uiso 1 1 calc R . .
C36 C 1.5299(9) 0.5817(3) 0.1771(4) 0.059(2) Uani 1 1 d . . .
H36 H 1.5708 0.6036 0.2059 0.070 Uiso 1 1 calc R . .
C37 C 1.3238(6) 0.2339(3) 0.0871(3) 0.0397(17) Uani 1 1 d . . .
C38 C 1.3675(7) 0.2474(3) 0.0309(4) 0.0453(18) Uani 1 1 d . . .
H38 H 1.4052 0.2246 0.0066 0.054 Uiso 1 1 calc R . .
C39 C 1.3560(7) 0.2930(3) 0.0110(4) 0.0481(19) Uani 1 1 d . . .
H39 H 1.3858 0.3021 -0.0271 0.058 Uiso 1 1 calc R . .
C40 C 1.2994(6) 0.3273(3) 0.0473(4) 0.0442(18) Uani 1 1 d . . .
C41 C 1.2518(6) 0.3140(3) 0.1037(3) 0.0445(18) Uani 1 1 d . . .
H41 H 1.2132 0.3366 0.1278 0.053 Uiso 1 1 calc R . .
C42 C 1.2633(6) 0.2668(3) 0.1228(4) 0.049(2) Uani 1 1 d . . .
H42 H 1.2305 0.2568 0.1598 0.059 Uiso 1 1 calc R . .
C43 C 0.9830(8) 0.5407(3) 0.1617(4) 0.053(2) Uani 1 1 d . . .
C44 C 1.0739(7) 0.5043(2) 0.1625(4) 0.0402(16) Uani 1 1 d . . .
H44 H 1.1430 0.5044 0.1937 0.048 Uiso 1 1 calc R . .
C45 C 1.0615(7) 0.4690(3) 0.1181(4) 0.0415(16) Uani 1 1 d . . .
H45 H 1.1215 0.4445 0.1187 0.050 Uiso 1 1 calc R . .
C46 C 0.9605(7) 0.4694(2) 0.0723(4) 0.0413(16) Uani 1 1 d . . .
C47 C 0.8720(8) 0.5055(3) 0.0697(4) 0.056(2) Uani 1 1 d . . .
H47 H 0.8041 0.5055 0.0379 0.068 Uiso 1 1 calc R . .
C48 C 0.8842(8) 0.5411(3) 0.1139(5) 0.063(2) Uani 1 1 d . . .
H48 H 0.8253 0.5660 0.1119 0.075 Uiso 1 1 calc R . .
N21 N 1.4245(5) 0.5756(2) 0.0073(3) 0.0409(14) Uani 1 1 d . . .
N22 N 1.2926(6) 0.3762(3) 0.0276(4) 0.0589(19) Uani 1 1 d . . .
N23 N 0.9476(6) 0.4312(2) 0.0258(3) 0.0457(15) Uani 1 1 d . . .
C076 O 0.8633(6) 0.4348(2) -0.0191(3) 0.0673(17) Uani 1 1 d . . .
O11 O 1.5171(7) 0.5245(3) 0.2596(3) 0.086(3) Uani 1 1 d . . .
H11 H 1.5559 0.5459 0.2804 0.129 Uiso 1 1 calc R . .
O12 O 1.4374(5) 0.61739(19) -0.0086(3) 0.0501(13) Uani 1 1 d . . .
O13 O 1.3932(6) 0.5445(2) -0.0313(3) 0.0592(15) Uani 1 1 d . . .
O14 O 1.3372(6) 0.1881(2) 0.1052(3) 0.0591(16) Uani 1 1 d . . .
H14A H 1.3069 0.1843 0.1391 0.089 Uiso 1 1 calc R . .
O15 O 1.2856(6) 0.3838(3) -0.0291(3) 0.077(2) Uani 1 1 d . . .
O16 O 1.2963(6) 0.4078(2) 0.0693(3) 0.0673(18) Uani 1 1 d . . .
O17 O 0.9879(7) 0.5762(2) 0.2052(3) 0.0700(18) Uani 1 1 d . . .
H17 H 1.0502 0.5723 0.2314 0.105 Uiso 1 1 calc R . .
O18 O 1.0174(5) 0.39656(19) 0.0319(3) 0.0550(14) Uani 1 1 d . . .

loop_
_atom_site_aniso_label
_atom_site_aniso_U_11
_atom_site_aniso_U_22
_atom_site_aniso_U_33
_atom_site_aniso_U_23
_atom_site_aniso_U_13
_atom_site_aniso_U_12
O1W 0.024(2) 0.038(3) 0.035(2) 0.0045(19) 0.0083(17) 0.0011(18)
O2W 0.027(2) 0.046(3) 0.030(2) 0.001(2) 0.0019(18) 0.005(2)
O3W 0.027(2) 0.047(3) 0.033(2) 0.009(2) 0.0034(18) 0.008(2)
O4W 0.028(2) 0.065(4) 0.042(3) 0.004(2) 0.010(2) -0.004(2)
Ca1 0.0181(6) 0.0432(7) 0.0244(6) 0.0067(5) 0.0045(4) 0.0053(5)
Cl1 0.190(4) 0.0771(19) 0.0600(15) -0.0165(14) -0.0233(19) 0.068(2)
Cl2 0.054(2) 0.059(2) 0.045(2) 0.0010(16) 0.0113(16) -0.0009(17)
Cl3 0.194(8) 0.019(2) 0.166(7) -0.027(3) 0.119(6) -0.020(3)
C1 0.018(3) 0.035(3) 0.026(3) 0.008(2) 0.002(2) 0.004(2)
C2 0.020(3) 0.029(3) 0.024(3) 0.009(2) 0.001(2) 0.004(2)
C3 0.025(3) 0.035(3) 0.019(3) 0.007(2) 0.003(2) -0.001(2)
C4 0.023(3) 0.031(3) 0.019(3) 0.010(2) 0.002(2) 0.002(2)
C5 0.019(3) 0.033(3) 0.026(3) 0.004(2) -0.001(2) 0.003(2)
C6 0.021(3) 0.045(4) 0.020(3) 0.006(2) 0.001(2) -0.001(3)
C7 0.017(3) 0.037(3) 0.023(3) -0.001(2) 0.000(2) -0.003(2)
C8 0.013(3) 0.047(4) 0.024(3) -0.002(3) 0.001(2) 0.003(2)
C9 0.020(3) 0.043(4) 0.023(3) 0.005(3) 0.003(2) 0.004(2)
C10 0.018(3) 0.047(4) 0.019(3) 0.001(3) 0.002(2) 0.005(3)
C11 0.021(3) 0.040(4) 0.033(3) 0.004(3) 0.002(2) -0.007(3)
C12 0.023(3) 0.038(4) 0.028(3) 0.001(3) 0.007(2) 0.004(3)
C13 0.029(3) 0.033(3) 0.038(3) 0.012(3) 0.008(3) 0.004(3)
C14 0.025(3) 0.033(3) 0.033(3) 0.006(3) 0.007(2) 0.000(2)
C15 0.030(3) 0.023(3) 0.036(3) 0.007(3) 0.002(3) 0.005(2)
C16 0.023(3) 0.031(3) 0.025(3) 0.005(2) 0.004(2) 0.002(2)
C17 0.025(3) 0.042(4) 0.029(3) 0.010(3) 0.004(2) -0.003(3)
C18 0.024(3) 0.044(4) 0.031(3) 0.006(3) 0.007(2) 0.006(3)
C19 0.024(3) 0.053(4) 0.022(3) 0.016(3) 0.005(2) 0.008(3)
C20 0.025(3) 0.039(4) 0.028(3) 0.014(3) 0.004(2) 0.010(3)
C21 0.029(3) 0.032(3) 0.020(3) 0.012(2) 0.004(2) 0.013(2)
C22 0.017(3) 0.036(3) 0.026(3) 0.011(2) -0.001(2) 0.006(2)
C23 0.028(3) 0.048(4) 0.021(3) 0.008(3) 0.008(2) 0.012(3)
C24 0.020(3) 0.037(3) 0.020(3) 0.005(2) -0.004(2) 0.003(2)
C25 0.021(3) 0.039(4) 0.028(3) 0.005(3) 0.005(2) 0.010(3)
C26 0.022(3) 0.037(4) 0.027(3) 0.003(3) 0.003(2) 0.000(2)
C27 0.021(3) 0.035(3) 0.028(3) 0.004(3) 0.005(2) 0.005(2)
C28 0.020(3) 0.034(3) 0.022(3) 0.006(2) 0.002(2) 0.002(2)
C29 0.021(3) 0.035(3) 0.023(3) 0.001(2) 0.004(2) 0.008(2)
C30 0.023(3) 0.032(3) 0.024(3) 0.007(2) 0.003(2) 0.001(2)
N1 0.020(2) 0.042(3) 0.020(2) 0.002(2) 0.0021(18) 0.001(2)
N2 0.018(2) 0.040(3) 0.022(2) 0.006(2) 0.0019(18) -0.003(2)
N3 0.020(2) 0.027(3) 0.025(2) 0.004(2) 0.0013(18) -0.0014(19)
N4 0.020(2) 0.040(3) 0.023(2) 0.005(2) 0.0022(19) 0.002(2)
N5 0.024(3) 0.044(3) 0.020(2) 0.008(2) 0.0048(19) 0.006(2)
N6 0.029(3) 0.036(3) 0.028(3) 0.006(2) 0.007(2) 0.003(2)
N7 0.022(3) 0.038(3) 0.033(3) -0.003(2) 0.004(2) -0.005(2)
N8 0.021(2) 0.043(3) 0.027(3) 0.003(2) 0.003(2) 0.005(2)
N9 0.031(3) 0.038(3) 0.029(3) 0.004(2) 0.003(2) 0.006(2)
N10 0.027(3) 0.050(3) 0.030(3) 0.006(2) 0.007(2) 0.009(2)
N11 0.028(3) 0.038(3) 0.024(2) -0.001(2) 0.003(2) 0.003(2)
N12 0.025(3) 0.043(3) 0.033(3) 0.007(2) 0.004(2) 0.001(2)
N13 0.019(3) 0.049(3) 0.036(3) 0.009(3) 0.003(2) 0.004(2)
N14 0.021(3) 0.048(3) 0.030(3) 0.005(2) 0.001(2) 0.010(2)
N15 0.030(3) 0.032(3) 0.027(3) 0.001(2) 0.005(2) 0.004(2)
N16 0.026(3) 0.031(3) 0.029(3) 0.003(2) 0.006(2) 0.004(2)
N17 0.025(3) 0.053(4) 0.035(3) 0.022(3) 0.005(2) 0.006(2)
N18 0.016(2) 0.031(3) 0.027(2) 0.007(2) 0.0009(18) 0.0026(19)
N19 0.022(2) 0.041(3) 0.021(2) 0.006(2) 0.0026(19) 0.010(2)
N20 0.020(2) 0.038(3) 0.023(2) 0.009(2) 0.0045(19) 0.010(2)
O1 0.024(2) 0.044(3) 0.031(2) 0.0050(19) 0.0070(17) -0.0010(19)
O2 0.023(2) 0.042(3) 0.031(2) 0.0071(19) 0.0100(17) 0.0073(18)
O3 0.028(2) 0.043(3) 0.034(2) 0.005(2) 0.0083(18) 0.005(2)
O4 0.021(2) 0.062(3) 0.041(3) 0.006(2) 0.0071(19) 0.007(2)
O5 0.023(2) 0.040(3) 0.044(3) 0.012(2) 0.0070(19) 0.0024(19)
O6 0.018(2) 0.041(3) 0.030(2) 0.0013(18) -0.0012(16) 0.0026(18)
O7 0.025(2) 0.042(3) 0.035(2) -0.002(2) 0.0054(18) 0.0035(19)
O8 0.029(2) 0.042(3) 0.029(2) -0.0010(19) 0.0053(18) -0.0018(19)
O9 0.028(2) 0.041(3) 0.028(2) 0.0111(19) 0.0066(18) 0.0097(19)
O10 0.024(2) 0.045(3) 0.026(2) 0.0063(19) 0.0066(17) 0.0103(19)
C31 0.045(4) 0.078(6) 0.026(3) -0.001(4) -0.001(3) 0.034(4)
C32 0.048(5) 0.067(6) 0.053(5) 0.036(4) 0.000(4) -0.005(4)
C33 0.046(4) 0.065(5) 0.044(4) 0.014(4) -0.006(3) -0.015(4)
C34 0.034(3) 0.036(4) 0.037(3) 0.005(3) 0.001(3) 0.015(3)
C35 0.066(5) 0.038(4) 0.049(4) -0.013(3) 0.002(4) 0.016(4)
C36 0.080(6) 0.042(5) 0.050(5) -0.010(4) -0.012(4) 0.032(4)
C37 0.025(3) 0.049(4) 0.046(4) -0.023(3) 0.006(3) -0.009(3)
C38 0.031(4) 0.061(5) 0.044(4) -0.019(4) 0.007(3) -0.002(3)
C39 0.032(4) 0.073(6) 0.038(4) -0.016(4) -0.001(3) -0.012(4)
C40 0.027(3) 0.061(5) 0.043(4) -0.015(4) -0.005(3) 0.005(3)
C41 0.024(3) 0.066(5) 0.042(4) -0.022(4) 0.000(3) -0.002(3)
C42 0.024(3) 0.086(6) 0.037(4) -0.020(4) 0.002(3) -0.001(4)
C43 0.063(5) 0.026(4) 0.073(6) 0.008(4) 0.022(4) 0.002(3)
C44 0.044(4) 0.029(4) 0.048(4) 0.011(3) 0.007(3) 0.002(3)
C45 0.040(4) 0.035(4) 0.051(4) 0.013(3) 0.012(3) 0.004(3)
C46 0.041(4) 0.027(3) 0.057(4) 0.012(3) 0.009(3) -0.007(3)
C47 0.041(4) 0.052(5) 0.073(6) 0.014(4) -0.008(4) 0.003(4)
C48 0.049(5) 0.046(5) 0.091(7) 0.008(5) 0.000(5) 0.018(4)
N21 0.029(3) 0.060(4) 0.033(3) 0.007(3) 0.003(2) 0.003(3)
N22 0.024(3) 0.078(5) 0.072(5) -0.009(4) -0.004(3) 0.005(3)
N23 0.033(3) 0.041(4) 0.063(4) 0.016(3) 0.007(3) -0.012(3)
C076 0.054(4) 0.072(4) 0.073(4) 0.003(3) -0.007(3) 0.000(3)
O11 0.069(4) 0.147(7) 0.043(3) 0.030(4) 0.008(3) 0.040(5)
O12 0.053(3) 0.038(3) 0.058(3) 0.024(3) 0.000(3) 0.006(2)
O13 0.066(4) 0.067(4) 0.043(3) -0.004(3) 0.000(3) -0.009(3)
O14 0.058(4) 0.068(4) 0.054(3) -0.019(3) 0.020(3) -0.010(3)
O15 0.048(4) 0.119(6) 0.060(4) 0.011(4) -0.009(3) 0.017(4)
O16 0.047(3) 0.073(4) 0.079(4) -0.022(4) -0.003(3) 0.010(3)
O17 0.083(5) 0.042(3) 0.087(5) -0.006(3) 0.015(4) 0.008(3)
O18 0.048(3) 0.035(3) 0.082(4) -0.003(3) 0.008(3) 0.000(2)

loop_
_atom_type_symbol
_atom_type_description
_atom_type_scat_dispersion_real
_atom_type_scat_dispersion_imag
_atom_type_scat_source
C C 0.0033 0.0016 'International Tables Vol C Tables 4.2.6.8 and 6.1.1.4'
H H 0.0000 0.0000 'International Tables Vol C Tables 4.2.6.8 and 6.1.1.4'
N N 0.0061 0.0033 'International Tables Vol C Tables 4.2.6.8 and 6.1.1.4'
O O 0.0106 0.0060 'International Tables Vol C Tables 4.2.6.8 and 6.1.1.4'
Ca Ca 0.2262 0.3064 'International Tables Vol C Tables 4.2.6.8 and 6.1.1.4'
Cl Cl 0.1484 0.1585 'International Tables Vol C Tables 4.2.6.8 and 6.1.1.4'

loop_
_geom_angle_atom_site_label_1
_geom_angle_atom_site_label_2
_geom_angle_atom_site_label_3
_geom_angle
_geom_angle_site_symmetry_1
_geom_angle_site_symmetry_3
O3W Ca1 O2W 130.98(17) . .
O3W Ca1 O10 126.98(15) . 1_455
O2W Ca1 O10 77.64(16) . 1_455
O3W Ca1 O2 76.52(15) . .
O2W Ca1 O2 78.89(15) . .
O10 Ca1 O2 154.63(15) 1_455 .
O3W Ca1 O4W 72.22(17) . 1_455
O2W Ca1 O4W 147.07(16) . 1_455
O10 Ca1 O4W 69.45(16) 1_455 1_455
O2 Ca1 O4W 133.67(16) . 1_455
O3W Ca1 O1W 148.76(16) . .
O2W Ca1 O1W 73.40(15) . .
O10 Ca1 O1W 71.33(14) 1_455 .
O2 Ca1 O1W 92.84(14) . .
O4W Ca1 O1W 96.52(17) 1_455 .
O3W Ca1 O1 78.19(15) . .
O2W Ca1 O1 131.93(15) . .
O10 Ca1 O1 118.03(16) 1_455 .
O2 Ca1 O1 72.27(15) . .
O4W Ca1 O1 68.52(15) 1_455 .
O1W Ca1 O1 70.59(14) . .
O3W Ca1 O9 78.02(15) . 1_455
O2W Ca1 O9 70.02(15) . 1_455
O10 Ca1 O9 73.00(14) 1_455 1_455
O2 Ca1 O9 107.56(15) . 1_455
O4W Ca1 O9 98.47(15) 1_455 1_455
O1W Ca1 O9 133.10(14) . 1_455
O1 Ca1 O9 155.49(14) . 1_455
O1 C1 N1 126.6(6) . .
O1 C1 N2 125.7(6) . .
N1 C1 N2 107.8(5) . .
N1 C2 N3 113.7(4) . .
N1 C2 C3 101.8(5) . .
N3 C2 C3 103.2(5) . .
N1 C2 H2 112.4 . .
N3 C2 H2 112.4 . .
C3 C2 H2 112.4 . .
N2 C3 N4 114.9(5) . .
N2 C3 C2 104.0(4) . .
N4 C3 C2 103.1(4) . .
N2 C3 H3 111.4 . .
N4 C3 H3 111.4 . .
C2 C3 H3 111.4 . .
O6 C4 N3 126.6(5) . .
O6 C4 N4 124.2(6) . .
N3 C4 N4 109.2(5) . .
N2 C5 N5 113.6(5) . .
N2 C5 H5A 108.8 . .
N5 C5 H5A 108.8 . .
N2 C5 H5B 108.8 . .
N5 C5 H5B 108.8 . .
H5A C5 H5B 107.7 . .
N4 C6 N7 113.9(5) . .
N4 C6 H6A 108.8 . .
N7 C6 H6A 108.8 . .
N4 C6 H6B 108.8 . .
N7 C6 H6B 108.8 . .
H6A C6 H6B 107.7 . .
O2 C7 N5 126.6(6) . .
O2 C7 N6 126.0(6) . .
N5 C7 N6 107.4(5) . .
N5 C8 N7 115.1(5) . .
N5 C8 C9 104.3(5) . .
N7 C8 C9 103.4(5) . .
N5 C8 H8 111.2 . .
N7 C8 H8 111.2 . .
C9 C8 H8 111.2 . .
N6 C9 N8 116.4(5) . .
N6 C9 C8 101.4(5) . .
N8 C9 C8 102.5(5) . .
N6 C9 H9 111.9 . .
N8 C9 H9 111.9 . .
C8 C9 H9 111.9 . .
O7 C10 N8 126.5(6) . .
O7 C10 N7 125.3(6) . .
N8 C10 N7 108.2(5) . .
N9 C11 N6 113.6(5) . .
N9 C11 H11A 108.9 . .
N6 C11 H11A 108.9 . .
N9 C11 H11B 108.9 . .
N6 C11 H11B 108.9 . .
H11A C11 H11B 107.7 . .
N8 C12 N11 113.8(5) . .
N8 C12 H12A 108.8 . .
N11 C12 H12A 108.8 . .
N8 C12 H12B 108.8 . .
N11 C12 H12B 108.8 . .
H12A C12 H12B 107.7 . .
O3 C13 N9 127.0(6) . .
O3 C13 N10 126.0(6) . .
N9 C13 N10 107.0(5) . .
N11 C14 N9 115.0(5) . .
N11 C14 C15 103.7(5) . .
N9 C14 C15 103.3(5) . .
N11 C14 H14 111.4 . .
N9 C14 H14 111.4 . .
C15 C14 H14 111.4 . .
N10 C15 N12 115.1(5) . .
N10 C15 C14 103.5(5) . .
N12 C15 C14 103.6(5) . .
N10 C15 H15 111.4 . .
N12 C15 H15 111.4 . .
C14 C15 H15 111.4 . .
O8 C16 N12 124.9(6) . .
O8 C16 N11 125.9(5) . .
N12 C16 N11 109.2(5) . .
N10 C17 N13 113.5(5) . .
N10 C17 H17A 108.9 . .
N13 C17 H17A 108.9 . .
N10 C17 H17B 108.9 . .
N13 C17 H17B 108.9 . .
H17A C17 H17B 107.7 . .
N15 C18 N12 114.0(5) . .
N15 C18 H18A 108.7 . .
N12 C18 H18A 108.7 . .
N15 C18 H18B 108.7 . .
N12 C18 H18B 108.7 . .
H18A C18 H18B 107.6 . .
O4 C19 N13 126.6(7) . .
O4 C19 N14 125.3(7) . .
N13 C19 N14 108.1(5) . .
N15 C20 N13 115.7(5) . .
N15 C20 C21 104.0(5) . .
N13 C20 C21 103.4(5) . .
N15 C20 H20 111.1 . .
N13 C20 H20 111.1 . .
C21 C20 H20 111.1 . .
N16 C21 N14 116.3(5) . .
N16 C21 C20 103.3(5) . .
N14 C21 C20 103.5(5) . .
N16 C21 H21 111.0 . .
N14 C21 H21 111.0 . .
C20 C21 H21 111.0 . .
O9 C22 N16 127.6(6) . .
O9 C22 N15 125.0(6) . .
N16 C22 N15 107.4(5) . .
N14 C23 N17 114.2(5) . .
N14 C23 H23A 108.7 . .
N17 C23 H23A 108.7 . .
N14 C23 H23B 108.7 . .
N17 C23 H23B 108.7 . .
H23A C23 H23B 107.6 . .
N16 C24 N19 112.9(5) . .
N16 C24 H24A 109.0 . .
N19 C24 H24A 109.0 . .
N16 C24 H24B 109.0 . .
N19 C24 H24B 109.0 . .
H24A C24 H24B 107.8 . .
O5 C25 N17 126.6(6) . .
O5 C25 N18 125.8(5) . .
N17 C25 N18 107.6(5) . .
N17 C26 N19 114.2(5) . .
N17 C26 C27 103.2(5) . .
N19 C26 C27 102.7(5) . .
N17 C26 H26 112.0 . .
N19 C26 H26 112.0 . .
C27 C26 H26 112.0 . .
N20 C27 N18 115.3(5) . .
N20 C27 C26 104.4(5) . .
N18 C27 C26 103.0(5) . .
N20 C27 H27 111.2 . .
N18 C27 H27 111.2 . .
C26 C27 H27 111.2 . .
O10 C28 N19 126.7(5) . .
O10 C28 N20 123.8(5) . .
N19 C28 N20 109.5(5) . .
N18 C29 N1 114.4(5) . .
N18 C29 H29A 108.6 . .
N1 C29 H29A 108.6 . .
N18 C29 H29B 108.6 . .
N1 C29 H29B 108.6 . .
H29A C29 H29B 107.6 . .
N3 C30 N20 113.2(5) . .
N3 C30 H30A 108.9 . .
N20 C30 H30A 108.9 . .
N3 C30 H30B 108.9 . .
N20 C30 H30B 108.9 . .
H30A C30 H30B 107.8 . .
C1 N1 C2 113.3(5) . .
C1 N1 C29 120.2(5) . .
C2 N1 C29 123.7(5) . .
C1 N2 C5 121.4(5) . .
C1 N2 C3 112.3(5) . .
C5 N2 C3 125.7(5) . .
C4 N3 C30 124.7(5) . .
C4 N3 C2 112.3(5) . .
C30 N3 C2 122.6(5) . .
C4 N4 C6 122.1(5) . .
C4 N4 C3 111.6(5) . .
C6 N4 C3 125.0(5) . .
C7 N5 C5 122.9(5) . .
C7 N5 C8 112.0(5) . .
C5 N5 C8 124.5(5) . .
C7 N6 C9 114.5(5) . .
C7 N6 C11 122.5(5) . .
C9 N6 C11 122.5(5) . .
C10 N7 C6 122.2(5) . .
C10 N7 C8 112.2(5) . .
C6 N7 C8 125.5(5) . .
C10 N8 C12 122.6(5) . .
C10 N8 C9 113.4(5) . .
C12 N8 C9 123.8(5) . .
C13 N9 C11 121.9(5) . .
C13 N9 C14 112.6(5) . .
C11 N9 C14 124.7(5) . .
C13 N10 C15 113.1(5) . .
C13 N10 C17 122.6(5) . .
C15 N10 C17 124.3(5) . .
C16 N11 C14 112.1(5) . .
C16 N11 C12 122.5(5) . .
C14 N11 C12 125.2(5) . .
C16 N12 C18 122.3(5) . .
C16 N12 C15 110.7(5) . .
C18 N12 C15 125.4(5) . .
C19 N13 C17 121.5(5) . .
C19 N13 C20 112.3(6) . .
C17 N13 C20 125.3(5) . .
C19 N14 C21 112.4(5) . .
C19 N14 C23 122.2(5) . .
C21 N14 C23 125.4(5) . .
C22 N15 C18 123.8(5) . .
C22 N15 C20 111.5(5) . .
C18 N15 C20 124.6(5) . .
C22 N16 C21 113.5(5) . .
C22 N16 C24 122.8(5) . .
C21 N16 C24 123.3(5) . .
C25 N17 C26 113.3(5) . .
C25 N17 C23 122.5(5) . .
C26 N17 C23 123.2(5) . .
C25 N18 C29 123.8(5) . .
C25 N18 C27 112.5(5) . .
C29 N18 C27 123.3(5) . .
C28 N19 C24 123.1(5) . .
C28 N19 C26 112.3(5) . .
C24 N19 C26 124.6(5) . .
C28 N20 C30 122.6(5) . .
C28 N20 C27 110.9(5) . .
C30 N20 C27 124.3(5) . .
C1 O1 Ca1 155.4(4) . .
C7 O2 Ca1 154.8(4) . .
C22 O9 Ca1 149.3(4) . 1_655
C28 O10 Ca1 154.3(4) . 1_655
O11 C31 C36 123.6(9) . .
O11 C31 C32 118.8(9) . .
C36 C31 C32 117.5(7) . .
C33 C32 C31 120.9(8) . .
C33 C32 H32 119.5 . .
C31 C32 H32 119.5 . .
C32 C33 C34 119.2(8) . .
C32 C33 H33 120.4 . .
C34 C33 H33 120.4 . .
C35 C34 C33 120.8(7) . .
C35 C34 N21 119.8(7) . .
C33 C34 N21 119.5(7) . .
C36 C35 C34 118.8(8) . .
C36 C35 H35 120.6 . .
C34 C35 H35 120.6 . .
C35 C36 C31 122.7(8) . .
C35 C36 H36 118.7 . .
C31 C36 H36 118.7 . .
O14 C37 C38 118.2(6) . .
O14 C37 C42 120.7(7) . .
C38 C37 C42 121.0(8) . .
C39 C38 C37 120.1(7) . .
C39 C38 H38 119.9 . .
C37 C38 H38 119.9 . .
C38 C39 C40 120.1(8) . .
C38 C39 H39 119.9 . .
C40 C39 H39 119.9 . .
C41 C40 C39 120.5(8) . .
C41 C40 N22 119.4(7) . .
C39 C40 N22 120.1(8) . .
C42 C41 C40 118.4(7) . .
C42 C41 H41 120.8 . .
C40 C41 H41 120.8 . .
C41 C42 C37 119.8(7) . .
C41 C42 H42 120.1 . .
C37 C42 H42 120.1 . .
O17 C43 C48 117.7(8) . .
O17 C43 C44 123.0(8) . .
C48 C43 C44 119.3(8) . .
C45 C44 C43 119.9(7) . .
C45 C44 H44 120.0 . .
C43 C44 H44 120.0 . .
C44 C45 C46 119.6(7) . .
C44 C45 H45 120.2 . .
C46 C45 H45 120.2 . .
C47 C46 C45 121.3(8) . .
C47 C46 N23 119.8(7) . .
C45 C46 N23 118.9(7) . .
C46 C47 C48 119.4(8) . .
C46 C47 H47 120.3 . .
C48 C47 H47 120.3 . .
C47 C48 C43 120.4(8) . .
C47 C48 H48 119.8 . .
C43 C48 H48 119.8 . .
O13 N21 O12 121.6(6) . .
O13 N21 C34 119.1(6) . .
O12 N21 C34 119.4(6) . .
O15 N22 O16 125.0(9) . .
O15 N22 C40 116.7(8) . .
O16 N22 C40 118.2(8) . .
O18 N23 C076 122.1(7) . .
O18 N23 C46 119.9(6) . .
C076 N23 C46 118.0(7) . .
C31 O11 H11 109.5 . .
C37 O14 H14A 109.5 . .
C43 O17 H17 109.5 . .

loop_
_geom_bond_atom_site_label_1
_geom_bond_atom_site_label_2
_geom_bond_distance
_geom_bond_site_symmetry_2
O1W Ca1 2.499(4) .
O2W Ca1 2.415(5) .
O3W Ca1 2.383(4) .
O4W Ca1 2.501(6) 1_655
Ca1 O10 2.416(4) 1_455
Ca1 O2 2.469(4) .
Ca1 O4W 2.501(6) 1_455
Ca1 O1 2.523(4) .
Ca1 O9 2.633(4) 1_455
C1 O1 1.217(7) .
C1 N1 1.361(8) .
C1 N2 1.385(7) .
C2 N1 1.466(7) .
C2 N3 1.465(7) .
C2 C3 1.559(8) .
C2 H2 0.9900 .
C3 N2 1.440(7) .
C3 N4 1.467(8) .
C3 H3 0.9900 .
C4 O6 1.237(7) .
C4 N3 1.358(8) .
C4 N4 1.379(7) .
C5 N2 1.436(8) .
C5 N5 1.446(8) .
C5 H5A 0.9800 .
C5 H5B 0.9800 .
C6 N4 1.436(8) .
C6 N7 1.453(8) .
C6 H6A 0.9800 .
C6 H6B 0.9800 .
C7 O2 1.213(7) .
C7 N5 1.370(8) .
C7 N6 1.369(8) .
C8 N5 1.464(7) .
C8 N7 1.462(7) .
C8 C9 1.561(9) .
C8 H8 0.9900 .
C9 N6 1.455(7) .
C9 N8 1.460(7) .
C9 H9 0.9900 .
C10 O7 1.232(7) .
C10 N8 1.360(8) .
C10 N7 1.377(8) .
C11 N9 1.446(8) .
C11 N6 1.464(8) .
C11 H11A 0.9800 .
C11 H11B 0.9800 .
C12 N8 1.438(8) .
C12 N11 1.449(8) .
C12 H12A 0.9800 .
C12 H12B 0.9800 .
C13 O3 1.205(8) .
C13 N9 1.367(8) .
C13 N10 1.387(8) .
C14 N11 1.448(8) .
C14 N9 1.465(8) .
C14 C15 1.538(9) .
C14 H14 0.9900 .
C15 N10 1.444(8) .
C15 N12 1.480(8) .
C15 H15 0.9900 .
C16 O8 1.238(7) .
C16 N12 1.364(8) .
C16 N11 1.373(8) .
C17 N10 1.440(8) .
C17 N13 1.464(9) .
C17 H17A 0.9800 .
C17 H17B 0.9800 .
C18 N15 1.433(8) .
C18 N12 1.443(8) .
C18 H18A 0.9800 .
C18 H18B 0.9800 .
C19 O4 1.226(7) .
C19 N13 1.352(9) .
C19 N14 1.374(9) .
C20 N15 1.460(8) .
C20 N13 1.467(8) .
C20 C21 1.528(9) .
C20 H20 0.9900 .
C21 N16 1.453(7) .
C21 N14 1.452(7) .
C21 H21 0.9900 .
C22 O9 1.224(7) .
C22 N16 1.358(8) .
C22 N15 1.392(8) .
C23 N14 1.455(9) .
C23 N17 1.443(8) .
C23 H23A 0.9800 .
C23 H23B 0.9800 .
C24 N16 1.448(8) .
C24 N19 1.451(7) .
C24 H24A 0.9800 .
C24 H24B 0.9800 .
C25 O5 1.223(7) .
C25 N17 1.374(8) .
C25 N18 1.366(8) .
C26 N17 1.447(8) .
C26 N19 1.461(8) .
C26 C27 1.544(8) .
C26 H26 0.9900 .
C27 N20 1.454(7) .
C27 N18 1.472(7) .
C27 H27 0.9900 .
C28 O10 1.229(7) .
C28 N19 1.356(7) .
C28 N20 1.373(7) .
C29 N18 1.430(7) .
C29 N1 1.465(7) .
C29 H29A 0.9800 .
C29 H29B 0.9800 .
C30 N3 1.452(7) .
C30 N20 1.452(7) .
C30 H30A 0.9800 .
C30 H30B 0.9800 .
O9 Ca1 2.633(4) 1_655
O10 Ca1 2.416(4) 1_655
C31 O11 1.338(9) .
C31 C36 1.375(13) .
C31 C32 1.391(13) .
C32 C33 1.368(11) .
C32 H32 0.9400 .
C33 C34 1.386(11) .
C33 H33 0.9400 .
C34 C35 1.366(11) .
C34 N21 1.445(9) .
C35 C36 1.360(12) .
C35 H35 0.9400 .
C36 H36 0.9400 .
C37 O14 1.340(10) .
C37 C38 1.385(11) .
C37 C42 1.399(10) .
C38 C39 1.344(12) .
C38 H38 0.9400 .
C39 C40 1.409(11) .
C39 H39 0.9400 .
C40 C41 1.408(11) .
C40 N22 1.429(12) .
C41 C42 1.381(12) .
C41 H41 0.9400 .
C42 H42 0.9400 .
C43 O17 1.355(10) .
C43 C48 1.388(13) .
C43 C44 1.409(11) .
C44 C45 1.363(11) .
C44 H44 0.9400 .
C45 C46 1.378(11) .
C45 H45 0.9400 .
C46 C47 1.383(11) .
C46 N23 1.452(10) .
C47 C48 1.365(13) .
C47 H47 0.9400 .
C48 H48 0.9400 .
N21 O13 1.216(8) .
N21 O12 1.228(8) .
N22 O15 1.221(10) .
N22 O16 1.249(9) .
N23 O18 1.222(8) .
N23 C076 1.247(9) .
O11 H11 0.8300 .
O14 H14A 0.8300 .
O17 H17 0.8300 .

loop_
_platon_squeeze_void_nr
_platon_squeeze_void_average_x
_platon_squeeze_void_average_y
_platon_squeeze_void_average_z
_platon_squeeze_void_volume
_platon_squeeze_void_count_electrons
_platon_squeeze_void_content
1 0.181 0.694 0.672 51 13 ' '
2 0.181 0.806 0.172 51 11 ' '
3 0.500 0.000 1.000 221 106 ' '
4 0.500 0.500 0.500 221 108 ' '
5 0.231 0.135 0.242 12 8 ' '
6 0.231 0.365 0.742 12 7 ' '
7 0.818 0.194 0.828 51 12 ' '
8 0.819 0.306 0.328 51 11 ' '
9 0.769 0.635 0.258 12 9 ' '
10 0.769 0.865 0.758 12 7 ' '
